data_1563886
loop_
_publ_author_name
'Cook, Brian J.'
'Polezhaev, Alexander V.'
'Chen, Chun-Hsing'
'Pink, Maren'
'Caulton, Kenneth G.'

_publ_section_title
;
 A multimetal-ligand cooperative approach to CO2 activation
;
_journal_name_full 'Inorganica Chimica Acta'
_journal_page_first 510
_journal_page_last 515
_journal_paper_doi 10.1016/j.ica.2018.08.039
_journal_volume 483
_journal_year 2018
_chemical_absolute_configuration .
_chemical_formula_moiety 'C50.00 H74.00 Fe2 K1 N10 O8.50'
_chemical_formula_sum 'C50 H74 Fe2 K N10 O8.5'
_chemical_formula_weight 1101.99
_space_group_IT_number 15
_space_group_name_Hall '-C 2yc'
_space_group_name_H-M_alt 'C 1 2/c 1'
_symmetry_cell_setting monoclinic
_symmetry_space_group_name_H-M 'C 1 2/c 1'
_atom_sites_solution_hydrogens difmap
_atom_sites_solution_primary other
_cell_angle_alpha 90
_cell_angle_beta 112.3232(16)
_cell_angle_gamma 90
_cell_formula_units_Z 8
_cell_length_a 22.2772(10)
_cell_length_b 32.5146(13)
_cell_length_c 21.0860(10)
_cell_measurement_reflns_used 9092
_cell_measurement_temperature 150
_cell_measurement_theta_max 23
_cell_measurement_theta_min 2
_cell_volume 14128.7(11)
_computing_cell_refinement 'Apex2 (Bruker AXS, 2006)'
_computing_data_collection 'Apex2 (Bruker AXS, 2006)'
_computing_data_reduction 'Apex2 (Bruker AXS, 2006)'
_computing_molecular_graphics 'CAMERON (Watkin et al., 1996)'
_computing_publication_material 'CRYSTALS (Betteridge et al., 2003)'
_computing_structure_refinement 'CRYSTALS (Betteridge et al., 2003)'
_computing_structure_solution 'Superflip (Palatinus & Chapuis, 2007)'
_diffrn_ambient_temperature 150
_diffrn_measured_fraction_theta_full 0.993
_diffrn_measured_fraction_theta_max 0.993
_diffrn_measurement_device Area
_diffrn_measurement_device_type 'Bruker Kappa Apex2'
_diffrn_measurement_method '\f & \w scans'
_diffrn_radiation_monochromator graphite
_diffrn_radiation_type 'Mo K\a'
_diffrn_radiation_wavelength 0.71073
_diffrn_reflns_av_R_equivalents 0.052
_diffrn_reflns_limit_h_max 24
_diffrn_reflns_limit_h_min -26
_diffrn_reflns_limit_k_max 38
_diffrn_reflns_limit_k_min 0
_diffrn_reflns_limit_l_max 25
_diffrn_reflns_limit_l_min 0
_diffrn_reflns_number 12503
_diffrn_reflns_theta_full 25.094
_diffrn_reflns_theta_max 25.094
_diffrn_reflns_theta_min 1.170
_diffrn_standards_interval_count .
_diffrn_standards_interval_time .
_diffrn_standards_number 0
_exptl_absorpt_coefficient_mu 0.517
_exptl_absorpt_correction_T_max 0.95
_exptl_absorpt_correction_T_min 0.95
_exptl_absorpt_correction_type multi-scan
_exptl_absorpt_process_details 'SADABS (Siemens, 1996)'
_exptl_crystal_colour red
_exptl_crystal_density_diffrn 1.036
_exptl_crystal_density_method 'not measured'
_exptl_crystal_description block
_exptl_crystal_F_000 4664
_exptl_crystal_size_max 0.200
_exptl_crystal_size_mid 0.100
_exptl_crystal_size_min 0.100
_refine_diff_density_max 1.74
_refine_diff_density_min -1.39
_refine_ls_goodness_of_fit_ref 0.9578
_refine_ls_hydrogen_treatment constr
_refine_ls_matrix_type full
_refine_ls_number_parameters 729
_refine_ls_number_reflns 12446
_refine_ls_number_restraints 131
_refine_ls_R_factor_all 0.1009
_refine_ls_R_factor_gt 0.0720
_refine_ls_shift/su_max 0.0420094
_refine_ls_shift/su_mean 0.0014919
_refine_ls_structure_factor_coef Fsqd
_refine_ls_weighting_details
;
 Method, part 1, Chebychev polynomial, (Watkin, 1994, Prince, 1982) 
 [weight] = 1.0/[A~0~*T~0~(x)+A~1~*T~1~(x) ... +A~n-1~]*T~n-1~(x)] 
 where A~i~ are the Chebychev coefficients listed below and x= Fcalc/Fmax 
 Method = Robust Weighting (Prince, 1982) 
 W = [weight] * [1-(deltaF/6*sigmaF)^2^]^2^ 
 A~i~ are: 
 4.16 5.20 1.30 
;
_refine_ls_weighting_scheme calc
_refine_ls_wR_factor_all 0.1991
_refine_ls_wR_factor_gt 0.1736
_refine_ls_wR_factor_ref 0.1991
_reflns_limit_h_max 24
_reflns_limit_h_min -26
_reflns_limit_k_max 38
_reflns_limit_k_min 0
_reflns_limit_l_max 25
_reflns_limit_l_min 0
_reflns_number_gt 8327
_reflns_number_total 12503
_reflns_threshold_expression I>2.0\s(I)
_cod_data_source_file ICA-2018-483-510.cif
_cod_data_source_block 16106
_cod_depositor_comments
;
The following automatic conversions were performed:

data item '_atom_sites_solution_primary' value 'Other' was changed to
'other' in accordance with the built-in table derived from the CIF
Core dictionary named 'cif_core.dic' version 2.4.5 last updated on
2014-11-21.

Automatic conversion script
Id: cif_fix_values 8369 2020-08-20 11:38:08Z andrius 
;
_cod_original_sg_symbol_H-M 'C 1 2/c 1 '
_cod_original_formula_sum 'C50.00 H74.00 Fe2 K1 N10 O8.50'
_cod_database_code 1563886

loop_
_symmetry_equiv_pos_as_xyz
x,y,z
-x,-y,-z
x+1/2,y+1/2,z
-x+1/2,-y+1/2,-z
-x,y,-z+1/2
x,-y,z+1/2
-x+1/2,y+1/2,-z+1/2
x+1/2,-y+1/2,z+1/2

loop_
_atom_site_label
_atom_site_type_symbol
_atom_site_fract_x
_atom_site_fract_y
_atom_site_fract_z
_atom_site_U_iso_or_equiv
_atom_site_occupancy
_atom_site_adp_type
_atom_site_refinement_flags_posn
_atom_site_refinement_flags_adp
_atom_site_refinement_flags_occupancy
_atom_site_disorder_assembly
_atom_site_disorder_group
_atom_site_attached_hydrogens
Fe1 Fe 0.23064(3) 0.44009(2) 0.23400(3) 0.0335 1.0000 Uani . . . . . .
Fe2 Fe 0.19420(3) 0.367448(19) 0.12356(3) 0.0315 1.0000 Uani . . . . . .
K1 K 0.0000 0.5000 0.0000 0.0372 1.0000 Uani S . . . . .
K2 K 0.0000 0.36185(5) 0.2500 0.0433 1.0000 Uani S T . . . .
O1 O 0.15230(15) 0.41116(9) 0.16258(15) 0.0344 1.0000 Uani . . . . . .
O2 O 0.0709(3) 0.48903(18) 0.1337(3) 0.1370 1.0000 Uani . . . . . .
O3 O 0.0485(3) 0.35181(19) 0.1547(3) 0.1053 1.0000 Uani . . . . . .
O4 O 0.08821(17) 0.43960(11) -0.00985(18) 0.0454 1.0000 Uani . . . . . .
O5 O -0.04210(18) 0.41891(10) -0.03585(19) 0.0477 1.0000 Uani . . . . . .
O6 O 0.11814(17) 0.52499(11) -0.00778(19) 0.0472 1.0000 Uani . . . . . .
O7 O 0.0000 0.4489(3) 0.2500 0.1156 1.0000 Uani S TU . . . .
O8 O -0.1098(2) 0.4011(2) 0.1654(4) 0.1275 1.0000 Uani D U . . . .
O9 O -0.1043(4) 0.31168(19) 0.1760(3) 0.1146 1.0000 Uani D U . . . .
N1 N 0.1766(2) 0.52825(12) 0.2419(2) 0.0437 1.0000 Uani . . . . . .
N2 N 0.2141(2) 0.49571(12) 0.2726(2) 0.0413 1.0000 Uani . . . . . .
N3 N 0.2892(2) 0.43867(13) 0.3444(2) 0.0404 1.0000 Uani . . . . . .
N4 N 0.2583(15) 0.3811(4) 0.2592(12) 0.0344 0.495(13) Uani D U P 1 2 .
N5 N 0.2445(12) 0.3447(5) 0.2241(7) 0.0312 0.426(13) Uani D . P 1 2 .
N6 N 0.28110(18) 0.44824(11) 0.16727(19) 0.0341 1.0000 Uani . . . . . .
N7 N 0.26207(18) 0.41451(11) 0.12659(19) 0.0329 1.0000 Uani . . . . . .
N8 N 0.23615(19) 0.35293(12) 0.04782(18) 0.0365 1.0000 Uani . . . . . .
N9 N 0.1365(2) 0.32051(12) 0.0630(2) 0.0409 1.0000 Uani . . . . . .
N10 N 0.0828(2) 0.30117(13) 0.0631(2) 0.0466 1.0000 Uani . . . . . .
N41 N 0.2725(12) 0.3777(3) 0.2638(11) 0.0245 0.505(13) Uani D U P 1 1 .
N51 N 0.2613(9) 0.3439(4) 0.2223(6) 0.0356 0.574(13) Uani D . P 1 1 .
C1 C 0.1883(3) 0.55845(15) 0.2899(3) 0.0469 1.0000 Uani . . . . . .
C2 C 0.2340(3) 0.54486(16) 0.3528(3) 0.0455 1.0000 Uani . . . . . .
C3 C 0.2492(2) 0.50489(16) 0.3397(3) 0.0422 1.0000 Uani . . . . . .
C4 C 0.2894(2) 0.47237(17) 0.3817(3) 0.0429 1.0000 Uani . . . . . .
C5 C 0.3224(3) 0.4721(2) 0.4530(3) 0.0606 1.0000 Uani . . . . . .
C6 C 0.3543(4) 0.4364(2) 0.4835(3) 0.0729 1.0000 Uani . . . . . .
C7 C 0.3531(3) 0.4016(2) 0.4451(3) 0.0639 1.0000 Uani . . . . . .
C8 C 0.3188(3) 0.40368(16) 0.3740(2) 0.0442 1.0000 Uani . . . . . .
C9 C 0.2976(9) 0.3729(5) 0.3243(10) 0.0283 0.495(13) Uani D U P 1 2 .
C10 C 0.3091(8) 0.3314(5) 0.3330(6) 0.0380 0.426(13) Uani D . P 1 2 .
C11 C 0.2737(6) 0.3147(3) 0.2686(5) 0.0377 0.426(13) Uani D . P 1 2 .
C12 C 0.1528(3) 0.59871(17) 0.2702(3) 0.0575 1.0000 Uani . . . . . .
C13 C 0.1714(5) 0.6282(2) 0.3288(4) 0.0941 1.0000 Uani . . . . . .
C14 C 0.1574(6) 0.6171(3) 0.2067(5) 0.1143 1.0000 Uani . . . . . .
C15 C 0.0783(4) 0.5909(2) 0.2514(5) 0.0973 1.0000 Uani . . . . . .
C16 C 0.2642(5) 0.2699(2) 0.2460(4) 0.0464 0.426(13) Uani D . P 1 2 .
C17 C 0.3043(7) 0.2421(3) 0.3055(5) 0.0626 0.426(13) Uani D . P 1 2 .
C18 C 0.2859(8) 0.2634(3) 0.1863(5) 0.0722 0.426(13) Uani D . P 1 2 .
C19 C 0.1924(6) 0.2582(4) 0.2232(7) 0.0775 0.426(13) Uani D . P 1 2 .
C20 C 0.3304(2) 0.46634(15) 0.1551(2) 0.0371 1.0000 Uani . . . . . .
C21 C 0.3433(2) 0.44356(16) 0.1061(3) 0.0420 1.0000 Uani . . . . . .
C22 C 0.2995(2) 0.41099(15) 0.0902(2) 0.0360 1.0000 Uani . . . . . .
C23 C 0.2858(2) 0.37444(16) 0.0456(2) 0.0400 1.0000 Uani . . . . . .
C24 C 0.3191(3) 0.3615(2) 0.0047(3) 0.0545 1.0000 Uani . . . . . .
C25 C 0.2990(3) 0.3255(2) -0.0325(3) 0.0581 1.0000 Uani . . . . . .
C26 C 0.2459(3) 0.30401(18) -0.0311(3) 0.0536 1.0000 Uani . . . . . .
C27 C 0.2144(3) 0.31875(15) 0.0102(2) 0.0418 1.0000 Uani . . . . . .
C28 C 0.1573(3) 0.30155(15) 0.0178(2) 0.0409 1.0000 Uani . . . . . .
C29 C 0.1154(3) 0.26901(16) -0.0120(3) 0.0530 1.0000 Uani . . . . . .
C30 C 0.0701(3) 0.26989(16) 0.0180(3) 0.0519 1.0000 Uani . . . . . .
C31 C 0.3625(2) 0.50481(15) 0.1923(3) 0.0417 1.0000 Uani . . . . . .
C32 C 0.4197(3) 0.5159(2) 0.1720(3) 0.0566 1.0000 Uani . . . . . .
C33 C 0.3140(3) 0.54026(18) 0.1739(4) 0.0694 1.0000 Uani . . . . . .
C34 C 0.3887(3) 0.49779(18) 0.2703(3) 0.0535 1.0000 Uani . . . . . .
C35 C 0.0128(3) 0.2420(2) 0.0078(4) 0.0695 1.0000 Uani . . . . . .
C36 C 0.0058(4) 0.2099(2) -0.0481(5) 0.1049 1.0000 Uani . . . . . .
C37 C -0.0497(3) 0.2681(2) -0.0172(4) 0.0824 1.0000 Uani . . . . . .
C38 C 0.0226(4) 0.2203(3) 0.0745(5) 0.0987 1.0000 Uani . . . . . .
C39 C 0.1371(3) 0.45575(18) -0.0311(3) 0.0509 1.0000 Uani . . . . . .
C40 C 0.0571(3) 0.40447(16) -0.0485(3) 0.0499 1.0000 Uani . . . . . .
C41 C 0.0086(3) 0.38894(17) -0.0217(3) 0.0559 1.0000 Uani . . . . . .
C42 C -0.0903(3) 0.40645(18) -0.0119(4) 0.0612 1.0000 Uani . . . . . .
C43 C 0.1429(3) 0.56113(19) 0.0306(4) 0.0610 1.0000 Uani . . . . . .
C44 C 0.1656(3) 0.49274(18) 0.0095(3) 0.0513 1.0000 Uani . . . . . .
C45 C -0.0539(5) 0.4672(3) 0.2098(6) 0.1132 1.0000 Uani D U . . . .
C46 C -0.1085(3) 0.4412(3) 0.1735(5) 0.1105 1.0000 Uani D U . . . .
C47 C -0.1614(4) 0.3758(2) 0.1376(6) 0.1287 1.0000 Uani D U . . . .
C48 C -0.1485(5) 0.3329(2) 0.1291(6) 0.1511 1.0000 Uani D U . . . .
C49 C -0.0904(5) 0.2700(2) 0.1772(5) 0.1382 1.0000 Uani D U . . . .
C50 C -0.0303(5) 0.2650(3) 0.2417(6) 0.1347 1.0000 Uani D U . . . .
C91 C 0.3141(9) 0.3667(5) 0.3266(10) 0.0281 0.505(13) Uani D U P 1 1 .
C101 C 0.3297(6) 0.3260(4) 0.3273(5) 0.0409 0.574(13) Uani D . P 1 1 .
C111 C 0.2962(5) 0.3129(2) 0.2599(4) 0.0400 0.574(13) Uani D . P 1 1 .
C161 C 0.3020(3) 0.27092(15) 0.2311(3) 0.0470 0.574(13) Uani D . P 1 1 .
C171 C 0.3451(5) 0.2429(2) 0.2888(4) 0.0719 0.574(13) Uani D . P 1 1 .
C181 C 0.3319(4) 0.2753(3) 0.1773(4) 0.0579 0.574(13) Uani D . P 1 1 .
C191 C 0.2349(4) 0.2514(2) 0.1979(4) 0.0587 0.574(13) Uani D . P 1 1 .
H21 H 0.2506 0.5594 0.3950 0.0541 1.0000 Uiso R . . . . .
H51 H 0.3235 0.4960 0.4793 0.0723 1.0000 Uiso R . . . . .
H61 H 0.3761 0.4355 0.5319 0.0854 1.0000 Uiso R . . . . .
H71 H 0.3755 0.3772 0.4658 0.0783 1.0000 Uiso R . . . . .
H101 H 0.3351 0.3172 0.3734 0.0464 0.426(13) Uiso R . P 1 2 .
H131 H 0.1481 0.6532 0.3145 0.1161 1.0000 Uiso R . . . . .
H132 H 0.2167 0.6336 0.3448 0.1161 1.0000 Uiso R . . . . .
H133 H 0.1613 0.6164 0.3648 0.1161 1.0000 Uiso R . . . . .
H141 H 0.1339 0.6422 0.1954 0.1373 1.0000 Uiso R . . . . .
H142 H 0.2019 0.6222 0.2158 0.1373 1.0000 Uiso R . . . . .
H143 H 0.1405 0.5984 0.1694 0.1373 1.0000 Uiso R . . . . .
H151 H 0.0556 0.6161 0.2382 0.1130 1.0000 Uiso R . . . . .
H152 H 0.0718 0.5801 0.2902 0.1130 1.0000 Uiso R . . . . .
H153 H 0.0625 0.5718 0.2146 0.1130 1.0000 Uiso R . . . . .
H171 H 0.2987 0.2142 0.2910 0.0806 0.426(13) Uiso R . P 1 2 .
H172 H 0.3487 0.2494 0.3195 0.0806 0.426(13) Uiso R . P 1 2 .
H173 H 0.2909 0.2454 0.3429 0.0806 0.426(13) Uiso R . P 1 2 .
H181 H 0.2804 0.2354 0.1724 0.1039 0.426(13) Uiso R . P 1 2 .
H182 H 0.3303 0.2707 0.2000 0.1039 0.426(13) Uiso R . P 1 2 .
H183 H 0.2603 0.2803 0.1491 0.1039 0.426(13) Uiso R . P 1 2 .
H191 H 0.1874 0.2302 0.2091 0.0995 0.426(13) Uiso R . P 1 2 .
H192 H 0.1788 0.2616 0.2605 0.0995 0.426(13) Uiso R . P 1 2 .
H193 H 0.1667 0.2751 0.1860 0.0995 0.426(13) Uiso R . P 1 2 .
H211 H 0.3749 0.4492 0.0871 0.0511 1.0000 Uiso R . . . . .
H241 H 0.3547 0.3770 0.0031 0.0665 1.0000 Uiso R . . . . .
H251 H 0.3219 0.3158 -0.0594 0.0694 1.0000 Uiso R . . . . .
H261 H 0.2310 0.2798 -0.0577 0.0662 1.0000 Uiso R . . . . .
H291 H 0.1177 0.2504 -0.0457 0.0619 1.0000 Uiso R . . . . .
H321 H 0.4402 0.5401 0.1954 0.0732 1.0000 Uiso R . . . . .
H322 H 0.4045 0.5204 0.1239 0.0732 1.0000 Uiso R . . . . .
H323 H 0.4501 0.4939 0.1842 0.0732 1.0000 Uiso R . . . . .
H331 H 0.3346 0.5643 0.1981 0.0823 1.0000 Uiso R . . . . .
H332 H 0.2988 0.5453 0.1260 0.0823 1.0000 Uiso R . . . . .
H333 H 0.2784 0.5333 0.1862 0.0823 1.0000 Uiso R . . . . .
H341 H 0.4084 0.5224 0.2931 0.0703 1.0000 Uiso R . . . . .
H342 H 0.4201 0.4764 0.2817 0.0703 1.0000 Uiso R . . . . .
H343 H 0.3543 0.4902 0.2841 0.0703 1.0000 Uiso R . . . . .
H361 H -0.0307 0.1927 -0.0548 0.1272 1.0000 Uiso R . . . . .
H362 H 0.0000 0.2238 -0.0896 0.1272 1.0000 Uiso R . . . . .
H363 H 0.0439 0.1935 -0.0346 0.1272 1.0000 Uiso R . . . . .
H371 H -0.0862 0.2510 -0.0241 0.0976 1.0000 Uiso R . . . . .
H372 H -0.0470 0.2886 0.0158 0.0976 1.0000 Uiso R . . . . .
H373 H -0.0542 0.2809 -0.0594 0.0976 1.0000 Uiso R . . . . .
H381 H -0.0135 0.2029 0.0686 0.1172 1.0000 Uiso R . . . . .
H382 H 0.0271 0.2398 0.1095 0.1172 1.0000 Uiso R . . . . .
H383 H 0.0609 0.2041 0.0871 0.1172 1.0000 Uiso R . . . . .
H391 H 0.1180 0.4631 -0.0782 0.0618 1.0000 Uiso R . . . . .
H392 H 0.1696 0.4355 -0.0249 0.0618 1.0000 Uiso R . . . . .
H401 H 0.0361 0.4117 -0.0955 0.0620 1.0000 Uiso R . . . . .
H402 H 0.0887 0.3838 -0.0440 0.0620 1.0000 Uiso R . . . . .
H411 H 0.0287 0.3849 0.0264 0.0714 1.0000 Uiso R . . . . .
H412 H -0.0091 0.3636 -0.0432 0.0714 1.0000 Uiso R . . . . .
H421 H -0.0711 0.4046 0.0367 0.0789 1.0000 Uiso R . . . . .
H422 H -0.1074 0.3804 -0.0305 0.0789 1.0000 Uiso R . . . . .
H431 H 0.1792 0.5709 0.0218 0.0781 1.0000 Uiso R . . . . .
H432 H 0.1559 0.5551 0.0780 0.0781 1.0000 Uiso R . . . . .
H441 H 0.2020 0.5014 -0.0002 0.0630 1.0000 Uiso R . . . . .
H442 H 0.1791 0.4864 0.0568 0.0630 1.0000 Uiso R . . . . .
H461 H -0.1424 0.4486 0.1882 0.1343 1.0000 Uiso R . . . . .
H462 H -0.1186 0.4508 0.1280 0.1343 1.0000 Uiso R . . . . .
H471 H -0.1829 0.3743 0.1688 0.1572 1.0000 Uiso R . . . . .
H472 H -0.1900 0.3872 0.0955 0.1572 1.0000 Uiso R . . . . .
H481 H -0.1879 0.3178 0.1136 0.1804 1.0000 Uiso R . . . . .
H482 H -0.1328 0.3349 0.0931 0.1804 1.0000 Uiso R . . . . .
H491 H -0.1251 0.2521 0.1741 0.1602 1.0000 Uiso R . . . . .
H492 H -0.0757 0.2638 0.1415 0.1602 1.0000 Uiso R . . . . .
H1011 H 0.3572 0.3099 0.3648 0.0442 0.574(13) Uiso R . P 1 1 .
H1711 H 0.3487 0.2166 0.2707 0.0827 0.574(13) Uiso R . P 1 1 .
H1712 H 0.3869 0.2549 0.3092 0.0827 0.574(13) Uiso R . P 1 1 .
H1713 H 0.3266 0.2399 0.3223 0.0827 0.574(13) Uiso R . P 1 1 .
H1811 H 0.3357 0.2489 0.1599 0.0641 0.574(13) Uiso R . P 1 1 .
H1812 H 0.3738 0.2874 0.1976 0.0641 0.574(13) Uiso R . P 1 1 .
H1813 H 0.3050 0.2922 0.1410 0.0641 0.574(13) Uiso R . P 1 1 .
H1911 H 0.2391 0.2251 0.1803 0.0652 0.574(13) Uiso R . P 1 1 .
H1912 H 0.2078 0.2683 0.1615 0.0652 0.574(13) Uiso R . P 1 1 .
H1913 H 0.2162 0.2484 0.2313 0.0652 0.574(13) Uiso R . P 1 1 .
H451 H -0.0670 0.4829 0.2404 0.1325 1.0000 Uiso R . . . . .
H452 H -0.0435 0.4853 0.1801 0.1325 1.0000 Uiso R . . . . .
H501 H -0.0357 0.2881 0.2666 0.1544 1.0000 Uiso R . . . . .
H502 H -0.0367 0.2405 0.2628 0.1544 1.0000 Uiso R . . . . .
H1 H 0.0583 0.3371 0.1284 0.1322 1.0000 Uiso R . . . . .
H2 H 0.1008 0.5003 0.1646 0.1568 1.0000 Uiso R . . . . .
H3 H 0.0924 0.4678 0.1414 0.1568 1.0000 Uiso R . . . . .
H4 H 0.0772 0.3682 0.1569 0.1322 1.0000 Uiso R . . . . .

loop_
_atom_site_aniso_label
_atom_site_aniso_U_11
_atom_site_aniso_U_22
_atom_site_aniso_U_33
_atom_site_aniso_U_23
_atom_site_aniso_U_13
_atom_site_aniso_U_12
Fe1 0.0389(4) 0.0344(3) 0.0295(3) -0.0097(3) 0.0156(3) -0.0048(3)
Fe2 0.0426(4) 0.0292(3) 0.0227(3) -0.0031(2) 0.0123(3) -0.0001(3)
K1 0.0414(8) 0.0396(8) 0.0316(7) 0.0059(6) 0.0148(6) 0.0103(6)
K2 0.0478(9) 0.0474(9) 0.0399(8) 0.0000 0.0226(7) 0.0000
O1 0.0408(17) 0.0361(17) 0.0263(15) -0.0050(13) 0.0126(13) -0.0039(13)
O2 0.124(3) 0.068(3) 0.124(3) 0.007(3) -0.058(4) -0.009(3)
O3 0.114(4) 0.122(3) 0.122(3) -0.039(4) 0.091(3) -0.041(4)
O4 0.051(2) 0.047(2) 0.0425(19) 0.0047(16) 0.0229(16) 0.0093(16)
O5 0.053(2) 0.0345(18) 0.057(2) 0.0050(16) 0.0215(18) 0.0082(16)
O6 0.0415(19) 0.047(2) 0.053(2) 0.0052(17) 0.0179(17) 0.0071(16)
O7 0.156(5) 0.072(3) 0.106(4) 0.0000 0.035(4) 0.0000
O8 0.072(3) 0.158(5) 0.114(4) 0.020(4) -0.007(3) 0.010(4)
O9 0.154(5) 0.108(4) 0.085(3) -0.039(3) 0.048(3) -0.055(4)
N1 0.058(3) 0.036(2) 0.046(2) -0.0133(18) 0.030(2) -0.0109(19)
N2 0.041(2) 0.036(2) 0.048(2) -0.0158(18) 0.0194(19) -0.0094(17)
N3 0.045(2) 0.044(2) 0.036(2) -0.0140(18) 0.0195(18) -0.0133(18)
N4 0.026(11) 0.048(6) 0.021(5) -0.001(5) 0.000(5) 0.001(4)
N5 0.032(10) 0.028(7) 0.029(7) -0.002(5) 0.006(5) 0.000(5)
N6 0.036(2) 0.034(2) 0.033(2) 0.0004(16) 0.0144(16) -0.0012(16)
N7 0.039(2) 0.0314(19) 0.0317(19) -0.0018(15) 0.0168(16) 0.0020(15)
N8 0.046(2) 0.039(2) 0.0212(17) -0.0026(16) 0.0083(16) 0.0111(18)
N9 0.055(3) 0.033(2) 0.029(2) -0.0016(16) 0.0093(18) 0.0017(18)
N10 0.050(3) 0.043(2) 0.037(2) -0.0006(18) 0.0050(19) -0.008(2)
N41 0.026(10) 0.017(4) 0.026(5) 0.002(3) 0.005(5) 0.010(3)
N51 0.045(10) 0.031(5) 0.027(5) -0.006(4) 0.010(4) 0.001(4)
C1 0.064(3) 0.035(3) 0.055(3) -0.015(2) 0.038(3) -0.017(2)
C2 0.057(3) 0.046(3) 0.041(3) -0.020(2) 0.028(3) -0.018(2)
C3 0.044(3) 0.045(3) 0.043(3) -0.020(2) 0.024(2) -0.017(2)
C4 0.041(3) 0.053(3) 0.037(3) -0.016(2) 0.017(2) -0.011(2)
C5 0.063(4) 0.070(4) 0.044(3) -0.033(3) 0.016(3) -0.012(3)
C6 0.079(4) 0.086(5) 0.038(3) -0.021(3) 0.004(3) -0.007(4)
C7 0.072(4) 0.069(4) 0.036(3) -0.012(3) 0.004(3) -0.010(3)
C8 0.053(3) 0.043(3) 0.032(2) -0.006(2) 0.011(2) -0.009(2)
C9 0.024(9) 0.027(5) 0.029(5) 0.007(5) 0.004(5) 0.012(5)
C10 0.045(10) 0.036(9) 0.026(6) -0.006(5) 0.005(6) 0.019(7)
C11 0.056(10) 0.028(6) 0.033(7) -0.001(5) 0.022(6) -0.003(6)
C12 0.093(5) 0.034(3) 0.057(3) -0.010(2) 0.040(3) -0.009(3)
C13 0.150(8) 0.062(4) 0.066(5) -0.022(4) 0.036(5) 0.020(5)
C14 0.219(12) 0.061(5) 0.093(6) -0.004(4) 0.092(8) -0.008(6)
C15 0.114(7) 0.051(4) 0.115(7) 0.001(4) 0.029(6) 0.020(4)
C16 0.055(9) 0.037(6) 0.040(7) -0.007(5) 0.010(6) -0.003(6)
C17 0.085(12) 0.043(8) 0.052(9) 0.011(6) 0.017(8) 0.012(8)
C18 0.125(19) 0.037(8) 0.043(8) 0.006(6) 0.019(10) 0.022(10)
C19 0.070(11) 0.045(8) 0.083(12) 0.005(8) -0.009(9) -0.011(7)
C20 0.033(2) 0.040(3) 0.037(2) 0.011(2) 0.0123(19) 0.0019(19)
C21 0.035(2) 0.056(3) 0.038(3) 0.010(2) 0.016(2) 0.003(2)
C22 0.035(2) 0.045(3) 0.031(2) 0.0052(19) 0.0155(19) 0.007(2)
C23 0.047(3) 0.048(3) 0.025(2) 0.002(2) 0.014(2) 0.013(2)
C24 0.056(3) 0.076(4) 0.036(3) -0.001(3) 0.023(3) 0.015(3)
C25 0.066(4) 0.075(4) 0.037(3) 0.001(3) 0.023(3) 0.031(3)
C26 0.076(4) 0.053(3) 0.029(2) -0.004(2) 0.017(3) 0.024(3)
C27 0.051(3) 0.043(3) 0.024(2) 0.0029(19) 0.006(2) 0.019(2)
C28 0.054(3) 0.038(3) 0.022(2) -0.0017(19) 0.005(2) 0.013(2)
C29 0.069(4) 0.038(3) 0.034(3) -0.008(2) -0.001(3) 0.008(3)
C30 0.059(3) 0.037(3) 0.040(3) -0.007(2) -0.002(3) 0.003(2)
C31 0.038(3) 0.041(3) 0.042(3) 0.004(2) 0.011(2) -0.006(2)
C32 0.045(3) 0.073(4) 0.051(3) 0.011(3) 0.017(3) -0.018(3)
C33 0.058(4) 0.037(3) 0.100(5) 0.001(3) 0.017(4) -0.009(3)
C34 0.057(3) 0.058(3) 0.049(3) -0.002(3) 0.023(3) -0.019(3)
C35 0.067(4) 0.053(4) 0.066(4) -0.014(3) -0.001(3) -0.012(3)
C36 0.086(6) 0.069(5) 0.121(7) -0.045(5) -0.004(5) -0.020(4)
C37 0.064(4) 0.073(5) 0.093(6) -0.023(4) 0.010(4) -0.016(4)
C38 0.085(6) 0.088(6) 0.105(7) 0.017(5) 0.015(5) -0.031(5)
C39 0.048(3) 0.058(3) 0.054(3) 0.013(3) 0.028(3) 0.020(3)
C40 0.057(3) 0.043(3) 0.049(3) 0.002(2) 0.020(3) 0.016(2)
C41 0.065(4) 0.036(3) 0.065(4) 0.005(3) 0.024(3) 0.011(3)
C42 0.061(4) 0.041(3) 0.087(5) 0.007(3) 0.034(3) -0.001(3)
C43 0.048(3) 0.055(3) 0.081(4) 0.009(3) 0.025(3) 0.001(3)
C44 0.038(3) 0.060(3) 0.056(3) 0.012(3) 0.017(2) 0.014(2)
C45 0.142(6) 0.069(4) 0.136(5) 0.025(4) 0.061(5) 0.017(4)
C46 0.082(4) 0.161(6) 0.077(4) -0.030(4) 0.017(3) 0.060(4)
C47 0.069(4) 0.175(6) 0.113(5) -0.012(5) 0.000(4) 0.012(4)
C48 0.099(5) 0.180(7) 0.137(6) 0.003(6) 0.003(5) -0.017(6)
C49 0.172(5) 0.096(4) 0.118(4) -0.025(3) 0.023(4) -0.046(4)
C50 0.162(6) 0.105(5) 0.123(5) 0.035(4) 0.038(5) 0.014(4)
C91 0.024(9) 0.028(6) 0.025(4) -0.005(4) 0.001(5) 0.012(5)
C101 0.051(8) 0.027(5) 0.038(6) -0.001(4) 0.010(5) 0.017(5)
C111 0.049(7) 0.041(5) 0.028(5) 0.002(4) 0.011(5) 0.009(4)
C161 0.059(7) 0.035(5) 0.036(5) -0.005(4) 0.005(5) 0.004(4)
C171 0.109(11) 0.040(6) 0.038(6) -0.007(4) -0.005(6) 0.019(6)
C181 0.064(7) 0.054(6) 0.050(6) -0.011(5) 0.016(5) 0.014(5)
C191 0.076(8) 0.031(5) 0.067(7) 0.000(5) 0.024(6) 0.002(5)

loop_
_atom_type_symbol
_atom_type_scat_dispersion_real
_atom_type_scat_dispersion_imag
_atom_type_scat_Cromer_Mann_a1
_atom_type_scat_Cromer_Mann_b1
_atom_type_scat_Cromer_Mann_a2
_atom_type_scat_Cromer_Mann_b2
_atom_type_scat_Cromer_Mann_a3
_atom_type_scat_Cromer_Mann_b3
_atom_type_scat_Cromer_Mann_a4
_atom_type_scat_Cromer_Mann_b4
_atom_type_scat_Cromer_Mann_c
_atom_type_scat_source
C 0.0033 0.0016 2.3100 20.8439 1.0200 10.2075 1.5886 0.5687 0.8650 51.6512 0.2156 'International Tables Vol C 4.2.6.8 and 6.1.1.4'
H 0.0000 0.0000 0.4930 10.5109 0.3229 26.1257 0.1402 3.1424 0.0408 57.7998 0.0030 'International Tables Vol C 4.2.6.8 and 6.1.1.4'
N 0.0061 0.0033 12.2126 0.0057 3.1322 9.8933 2.0125 28.9975 1.1663 0.5826 -11.5290 'International Tables Vol C 4.2.6.8 and 6.1.1.4'
O 0.0106 0.0060 3.0485 13.2771 2.2868 5.7011 1.5463 0.3239 0.8670 32.9089 0.2508 'International Tables Vol C 4.2.6.8 and 6.1.1.4'
K 0.2009 0.2494 8.2186 12.7949 7.4398 0.7748 1.0519 213.1870 0.8659 41.6841 1.4228 'International Tables Vol C 4.2.6.8 and 6.1.1.4'
Fe 0.3463 0.8444 11.7695 4.7611 7.3573 0.3072 3.5222 15.3535 2.3045 76.8805 1.0369 'International Tables Vol C 4.2.6.8 and 6.1.1.4'

loop_
_geom_angle_atom_site_label_1
_geom_angle_site_symmetry_1
_geom_angle_atom_site_label_2
_geom_angle_site_symmetry_2
_geom_angle_atom_site_label_3
_geom_angle_site_symmetry_3
_geom_angle
_geom_angle_publ_flag
Fe2 . Fe1 . O1 . 38.39(9) yes
Fe2 . Fe1 . N2 . 153.72(12) yes
O1 . Fe1 . N2 . 117.41(15) yes
Fe2 . Fe1 . N3 . 129.88(11) yes
O1 . Fe1 . N3 . 140.08(14) yes
N2 . Fe1 . N3 . 74.00(17) yes
Fe2 . Fe1 . N6 . 70.23(10) yes
O1 . Fe1 . N6 . 95.03(13) yes
N2 . Fe1 . N6 . 111.64(16) yes
N3 . Fe1 . N6 . 117.00(15) yes
Fe2 . Fe1 . N41 . 59.6(5) yes
O1 . Fe1 . N41 . 86.4(5) yes
N2 . Fe1 . N41 . 143.5(6) yes
N3 . Fe1 . N41 . 70.4(5) yes
N6 . Fe1 . N41 . 91.7(8) yes
Fe2 . Fe1 . O1 . 38.39(9) yes
Fe2 . Fe1 . N2 . 153.72(12) yes
O1 . Fe1 . N2 . 117.41(15) yes
Fe2 . Fe1 . N3 . 129.88(11) yes
O1 . Fe1 . N3 . 140.08(14) yes
N2 . Fe1 . N3 . 74.00(17) yes
Fe2 . Fe1 . N4 . 57.2(6) yes
O1 . Fe1 . N4 . 81.2(7) yes
N2 . Fe1 . N4 . 143.7(8) yes
N3 . Fe1 . N4 . 72.7(6) yes
Fe2 . Fe1 . N6 . 70.23(10) yes
O1 . Fe1 . N6 . 95.03(13) yes
N2 . Fe1 . N6 . 111.64(16) yes
N3 . Fe1 . N6 . 117.00(15) yes
N4 . Fe1 . N6 . 96.2(10) yes
Fe1 . Fe2 . O1 . 38.66(9) yes
Fe1 . Fe2 . N7 . 57.84(10) yes
O1 . Fe2 . N7 . 85.17(13) yes
Fe1 . Fe2 . N8 . 129.10(11) yes
O1 . Fe2 . N8 . 146.51(14) yes
N7 . Fe2 . N8 . 71.47(14) yes
Fe1 . Fe2 . N9 . 155.78(12) yes
O1 . Fe2 . N9 . 119.14(15) yes
N7 . Fe2 . N9 . 143.70(15) yes
N8 . Fe2 . N9 . 74.33(16) yes
Fe1 . Fe2 . N51 . 70.9(3) yes
O1 . Fe2 . N51 . 96.4(4) yes
N7 . Fe2 . N51 . 90.1(5) yes
N8 . Fe2 . N51 . 107.0(5) yes
N9 . Fe2 . N51 . 111.4(4) yes
Fe1 . Fe2 . O1 . 38.66(9) yes
Fe1 . Fe2 . N5 . 68.8(4) yes
O1 . Fe2 . N5 . 89.3(6) yes
Fe1 . Fe2 . N7 . 57.84(10) yes
O1 . Fe2 . N7 . 85.17(13) yes
N5 . Fe2 . N7 . 96.9(6) yes
Fe1 . Fe2 . N8 . 129.10(11) yes
O1 . Fe2 . N8 . 146.51(14) yes
N5 . Fe2 . N8 . 116.4(7) yes
N7 . Fe2 . N8 . 71.47(14) yes
Fe1 . Fe2 . N9 . 155.78(12) yes
O1 . Fe2 . N9 . 119.14(15) yes
N5 . Fe2 . N9 . 109.0(5) yes
N7 . Fe2 . N9 . 143.70(15) yes
N8 . Fe2 . N9 . 74.33(16) yes
O3 5_555 K2 . O3 . 165.8(3) yes
Fe1 . O1 . Fe2 . 102.95(14) yes
H2 . O2 . H3 . 89.1 no
K2 . O3 . H1 . 151.2 no
K2 . O3 . H4 . 114.2 no
H1 . O3 . H4 . 91.0 no
C39 . O4 . C40 . 112.3(4) yes
C41 . O5 . C42 . 112.1(4) yes
C43 . O6 . C44 . 111.8(4) yes
C45 5_555 O7 . C45 . 126.4(10) yes
C46 . O8 . C47 . 129.26(7) yes
C48 . O9 . C49 . 129.32(7) yes
N2 . N1 . C1 . 107.4(4) yes
Fe1 . N2 . N1 . 131.6(3) yes
Fe1 . N2 . C3 . 118.8(4) yes
N1 . N2 . C3 . 109.4(4) yes
Fe1 . N3 . C4 . 118.1(4) yes
Fe1 . N3 . C8 . 120.0(3) yes
C4 . N3 . C8 . 121.7(4) yes
Fe1 . N4 . N5 . 134.0(11) yes
Fe1 . N4 . C9 . 118.1(11) yes
N5 . N4 . C9 . 107.90(9) yes
Fe2 . N5 . N4 . 99.5(10) yes
Fe2 . N5 . C11 . 152.5(10) yes
N4 . N5 . C11 . 107.57(9) yes
Fe1 . N6 . N7 . 101.6(3) yes
Fe1 . N6 . C20 . 148.4(3) yes
N7 . N6 . C20 . 108.2(4) yes
Fe2 . N7 . N6 . 130.2(3) yes
Fe2 . N7 . C22 . 120.7(3) yes
N6 . N7 . C22 . 108.6(4) yes
Fe2 . N8 . C23 . 120.5(3) yes
Fe2 . N8 . C27 . 116.8(3) yes
C23 . N8 . C27 . 122.2(4) yes
Fe2 . N9 . N10 . 132.6(3) yes
Fe2 . N9 . C28 . 117.8(4) yes
N10 . N9 . C28 . 109.2(4) yes
N9 . N10 . C30 . 107.3(5) yes
Fe1 . N41 . N51 . 126.7(10) yes
Fe1 . N41 . C91 . 125.4(10) yes
N51 . N41 . C91 . 107.91(9) yes
Fe2 . N51 . N41 . 102.8(8) yes
Fe2 . N51 . C111 . 149.7(8) yes
N41 . N51 . C111 . 107.57(9) yes
N1 . C1 . C2 . 110.0(5) yes
N1 . C1 . C12 . 119.3(5) yes
C2 . C1 . C12 . 130.7(5) yes
C1 . C2 . C3 . 104.5(4) yes
C1 . C2 . H21 . 127.9 no
C3 . C2 . H21 . 127.6 no
C2 . C3 . N2 . 108.8(5) yes
C2 . C3 . C4 . 134.3(5) yes
N2 . C3 . C4 . 116.8(4) yes
C3 . C4 . N3 . 111.9(4) yes
C3 . C4 . C5 . 127.7(5) yes
N3 . C4 . C5 . 120.3(5) yes
C4 . C5 . C6 . 118.2(5) yes
C4 . C5 . H51 . 120.6 no
C6 . C5 . H51 . 121.2 no
C5 . C6 . C7 . 121.3(6) yes
C5 . C6 . H61 . 119.3 no
C7 . C6 . H61 . 119.3 no
C6 . C7 . C8 . 117.8(6) yes
C6 . C7 . H71 . 121.5 no
C8 . C7 . H71 . 120.7 no
C7 . C8 . N3 . 120.7(5) yes
C7 . C8 . C91 . 122.0(8) yes
N3 . C8 . C91 . 117.3(8) yes
C7 . C8 . N3 . 120.7(5) yes
C7 . C8 . C9 . 131.3(10) yes
N3 . C8 . C9 . 107.0(9) yes
C8 . C9 . N4 . 121.9(14) yes
C8 . C9 . C10 . 127.8(14) yes
N4 . C9 . C10 . 110.23(9) yes
C9 . C10 . C11 . 104.28(9) yes
C9 . C10 . H101 . 128.1 no
C11 . C10 . H101 . 127.6 no
C10 . C11 . N5 . 109.98(9) yes
C10 . C11 . C16 . 129.6(8) yes
N5 . C11 . C16 . 120.4(8) yes
C1 . C12 . C13 . 112.3(6) yes
C1 . C12 . C14 . 112.6(6) yes
C13 . C12 . C14 . 112.9(6) yes
C1 . C12 . C15 . 108.8(5) yes
C13 . C12 . C15 . 104.3(6) yes
C14 . C12 . C15 . 105.2(7) yes
C12 . C13 . H131 . 109.9 no
C12 . C13 . H132 . 109.6 no
H131 . C13 . H132 . 109.5 no
C12 . C13 . H133 . 108.9 no
H131 . C13 . H133 . 109.5 no
H132 . C13 . H133 . 109.5 no
C12 . C14 . H141 . 110.3 no
C12 . C14 . H142 . 108.0 no
H141 . C14 . H142 . 109.5 no
C12 . C14 . H143 . 110.1 no
H141 . C14 . H143 . 109.5 no
H142 . C14 . H143 . 109.5 no
C12 . C15 . H151 . 109.1 no
C12 . C15 . H152 . 109.5 no
H151 . C15 . H152 . 109.5 no
C12 . C15 . H153 . 109.8 no
H151 . C15 . H153 . 109.5 no
H152 . C15 . H153 . 109.5 no
C11 . C16 . C17 . 109.91(7) yes
C11 . C16 . C18 . 109.91(7) yes
C17 . C16 . C18 . 109.03(7) yes
C11 . C16 . C19 . 109.91(7) yes
C17 . C16 . C19 . 109.02(7) yes
C18 . C16 . C19 . 109.03(7) yes
C16 . C17 . H171 . 109.6 no
C16 . C17 . H172 . 108.7 no
H171 . C17 . H172 . 109.5 no
C16 . C17 . H173 . 110.1 no
H171 . C17 . H173 . 109.5 no
H172 . C17 . H173 . 109.5 no
C16 . C18 . H181 . 110.1 no
C16 . C18 . H182 . 109.4 no
H181 . C18 . H182 . 109.5 no
C16 . C18 . H183 . 108.9 no
H181 . C18 . H183 . 109.5 no
H182 . C18 . H183 . 109.5 no
C16 . C19 . H191 . 108.7 no
C16 . C19 . H192 . 109.5 no
H191 . C19 . H192 . 109.5 no
C16 . C19 . H193 . 110.2 no
H191 . C19 . H193 . 109.5 no
H192 . C19 . H193 . 109.5 no
N6 . C20 . C21 . 108.8(4) yes
N6 . C20 . C31 . 121.4(4) yes
C21 . C20 . C31 . 129.8(4) yes
C20 . C21 . C22 . 105.0(4) yes
C20 . C21 . H211 . 127.4 no
C22 . C21 . H211 . 127.6 no
C21 . C22 . N7 . 109.3(4) yes
C21 . C22 . C23 . 136.2(4) yes
N7 . C22 . C23 . 114.4(4) yes
C22 . C23 . N8 . 112.0(4) yes
C22 . C23 . C24 . 127.4(5) yes
N8 . C23 . C24 . 120.6(5) yes
C23 . C24 . C25 . 118.0(6) yes
C23 . C24 . H241 . 120.4 no
C25 . C24 . H241 . 121.6 no
C24 . C25 . C26 . 120.7(5) yes
C24 . C25 . H251 . 119.1 no
C26 . C25 . H251 . 120.2 no
C25 . C26 . C27 . 118.5(5) yes
C25 . C26 . H261 . 121.1 no
C27 . C26 . H261 . 120.5 no
C26 . C27 . N8 . 119.9(5) yes
C26 . C27 . C28 . 127.3(5) yes
N8 . C27 . C28 . 112.8(4) yes
C27 . C28 . N9 . 116.7(4) yes
C27 . C28 . C29 . 135.1(5) yes
N9 . C28 . C29 . 108.2(5) yes
C28 . C29 . C30 . 105.0(5) yes
C28 . C29 . H291 . 127.1 no
C30 . C29 . H291 . 127.9 no
C29 . C30 . N10 . 110.3(5) yes
C29 . C30 . C35 . 130.3(5) yes
N10 . C30 . C35 . 119.4(6) yes
C20 . C31 . C32 . 109.3(4) yes
C20 . C31 . C33 . 110.2(4) yes
C32 . C31 . C33 . 109.6(5) yes
C20 . C31 . C34 . 110.3(4) yes
C32 . C31 . C34 . 108.3(4) yes
C33 . C31 . C34 . 109.2(5) yes
C31 . C32 . H321 . 109.6 no
C31 . C32 . H322 . 109.6 no
H321 . C32 . H322 . 109.5 no
C31 . C32 . H323 . 109.2 no
H321 . C32 . H323 . 109.5 no
H322 . C32 . H323 . 109.5 no
C31 . C33 . H331 . 109.5 no
C31 . C33 . H332 . 109.4 no
H331 . C33 . H332 . 109.5 no
C31 . C33 . H333 . 109.5 no
H331 . C33 . H333 . 109.5 no
H332 . C33 . H333 . 109.5 no
C31 . C34 . H341 . 109.4 no
C31 . C34 . H342 . 109.0 no
H341 . C34 . H342 . 109.5 no
C31 . C34 . H343 . 110.1 no
H341 . C34 . H343 . 109.5 no
H342 . C34 . H343 . 109.5 no
C30 . C35 . C36 . 110.5(7) yes
C30 . C35 . C37 . 108.7(5) yes
C36 . C35 . C37 . 107.2(6) yes
C30 . C35 . C38 . 109.4(5) yes
C36 . C35 . C38 . 109.4(7) yes
C37 . C35 . C38 . 111.6(7) yes
C35 . C36 . H361 . 110.2 no
C35 . C36 . H362 . 108.8 no
H361 . C36 . H362 . 109.5 no
C35 . C36 . H363 . 109.4 no
H361 . C36 . H363 . 109.5 no
H362 . C36 . H363 . 109.5 no
C35 . C37 . H371 . 109.7 no
C35 . C37 . H372 . 109.9 no
H371 . C37 . H372 . 109.5 no
C35 . C37 . H373 . 108.8 no
H371 . C37 . H373 . 109.5 no
H372 . C37 . H373 . 109.5 no
C35 . C38 . H381 . 109.8 no
C35 . C38 . H382 . 110.2 no
H381 . C38 . H382 . 109.5 no
C35 . C38 . H383 . 108.4 no
H381 . C38 . H383 . 109.5 no
H382 . C38 . H383 . 109.5 no
O4 . C39 . C44 . 109.4(4) yes
O4 . C39 . H391 . 109.3 no
C44 . C39 . H391 . 108.9 no
O4 . C39 . H392 . 109.5 no
C44 . C39 . H392 . 110.3 no
H391 . C39 . H392 . 109.5 no
O4 . C40 . C41 . 108.7(4) yes
O4 . C40 . H401 . 109.8 no
C41 . C40 . H401 . 109.8 no
O4 . C40 . H402 . 109.3 no
C41 . C40 . H402 . 109.8 no
H401 . C40 . H402 . 109.5 no
C40 . C41 . O5 . 108.6(4) yes
C40 . C41 . H411 . 109.7 no
O5 . C41 . H411 . 109.2 no
C40 . C41 . H412 . 110.0 no
O5 . C41 . H412 . 109.8 no
H411 . C41 . H412 . 109.5 no
C43 2_565 C42 . O5 . 109.1(5) yes
C43 2_565 C42 . H421 . 108.2 no
O5 . C42 . H421 . 108.3 no
C43 2_565 C42 . H422 . 111.3 no
O5 . C42 . H422 . 110.4 no
H421 . C42 . H422 . 109.5 no
C42 2_565 C43 . O6 . 109.5(5) yes
C42 2_565 C43 . H431 . 110.4 no
O6 . C43 . H431 . 110.1 no
C42 2_565 C43 . H432 . 108.2 no
O6 . C43 . H432 . 109.1 no
H431 . C43 . H432 . 109.5 no
C39 . C44 . O6 . 109.6(4) yes
C39 . C44 . H441 . 109.5 no
O6 . C44 . H441 . 109.7 no
C39 . C44 . H442 . 109.2 no
O6 . C44 . H442 . 109.4 no
H441 . C44 . H442 . 109.5 no
O7 . C45 . C46 . 117.0(7) yes
O7 . C45 . H451 . 104.1 no
C46 . C45 . H451 . 105.1 no
O7 . C45 . H452 . 108.1 no
C46 . C45 . H452 . 112.4 no
H451 . C45 . H452 . 109.5 no
C45 . C46 . O8 . 128.7(7) yes
C45 . C46 . H461 . 107.0 no
O8 . C46 . H461 . 108.1 no
C45 . C46 . H462 . 100.0 no
O8 . C46 . H462 . 102.1 no
H461 . C46 . H462 . 109.5 no
O8 . C47 . C48 . 117.6(7) yes
O8 . C47 . H471 . 107.4 no
C48 . C47 . H471 . 102.3 no
O8 . C47 . H472 . 108.9 no
C48 . C47 . H472 . 110.8 no
H471 . C47 . H472 . 109.5 no
C47 . C48 . O9 . 123.1(8) yes
C47 . C48 . H481 . 110.0 no
O9 . C48 . H481 . 108.6 no
C47 . C48 . H482 . 100.7 no
O9 . C48 . H482 . 103.9 no
H481 . C48 . H482 . 109.5 no
O9 . C49 . C50 . 103.7(7) yes
O9 . C49 . H491 . 115.2 no
C50 . C49 . H491 . 114.7 no
O9 . C49 . H492 . 109.4 no
C50 . C49 . H492 . 103.7 no
H491 . C49 . H492 . 109.5 no
C49 . C50 . C50 5_555 137.6(17) yes
C49 . C50 . H501 . 99.0 no
C50 5_555 C50 . H501 . 101.3 no
C49 . C50 . H502 . 105.7 no
C50 5_555 C50 . H502 . 102.0 no
H501 . C50 . H502 . 109.5 no
C8 . C91 . N41 . 106.4(11) yes
C8 . C91 . C101 . 142.5(14) yes
N41 . C91 . C101 . 110.23(9) yes
C91 . C101 . C111 . 104.27(9) yes
C91 . C101 . H1011 . 128.5 no
C111 . C101 . H1011 . 127.3 no
C101 . C111 . N51 . 109.98(9) yes
C101 . C111 . C161 . 125.9(6) yes
N51 . C111 . C161 . 124.0(6) yes
C111 . C161 . C171 . 109.91(7) yes
C111 . C161 . C181 . 109.91(7) yes
C171 . C161 . C181 . 109.02(7) yes
C111 . C161 . C191 . 109.92(7) yes
C171 . C161 . C191 . 109.02(7) yes
C181 . C161 . C191 . 109.03(7) yes
C161 . C171 . H1711 . 109.9 no
C161 . C171 . H1712 . 109.0 no
H1711 . C171 . H1712 . 109.5 no
C161 . C171 . H1713 . 109.5 no
H1711 . C171 . H1713 . 109.5 no
H1712 . C171 . H1713 . 109.5 no
C161 . C181 . H1811 . 109.3 no
C161 . C181 . H1812 . 109.6 no
H1811 . C181 . H1812 . 109.5 no
C161 . C181 . H1813 . 109.5 no
H1811 . C181 . H1813 . 109.5 no
H1812 . C181 . H1813 . 109.5 no
C161 . C191 . H1911 . 109.1 no
C161 . C191 . H1912 . 109.9 no
H1911 . C191 . H1912 . 109.5 no
C161 . C191 . H1913 . 109.3 no
H1911 . C191 . H1913 . 109.5 no
H1912 . C191 . H1913 . 109.5 no

loop_
_geom_bond_atom_site_label_1
_geom_bond_site_symmetry_1
_geom_bond_atom_site_label_2
_geom_bond_site_symmetry_2
_geom_bond_distance
_geom_bond_publ_flag
Fe1 . Fe2 . 3.1975(8) yes
Fe1 . O1 . 2.050(3) yes
Fe1 . N2 . 2.073(4) yes
Fe1 . N3 . 2.194(4) yes
Fe1 . N6 . 2.125(4) yes
Fe1 . N41 . 2.222(9) yes
Fe1 . Fe2 . 3.1975(8) yes
Fe1 . O1 . 2.050(3) yes
Fe1 . N2 . 2.073(4) yes
Fe1 . N3 . 2.194(4) yes
Fe1 . N4 . 2.023(10) yes
Fe1 . N6 . 2.125(4) yes
Fe2 . O1 . 2.037(3) yes
Fe2 . N7 . 2.135(4) yes
Fe2 . N8 . 2.186(4) yes
Fe2 . N9 . 2.089(4) yes
Fe2 . N51 . 2.188(9) yes
Fe2 . O1 . 2.037(3) yes
Fe2 . N5 . 2.119(11) yes
Fe2 . N7 . 2.135(4) yes
Fe2 . N8 . 2.186(4) yes
Fe2 . N9 . 2.089(4) yes
K2 . O3 5_555 2.639(5) yes
K2 . O3 . 2.639(5) yes
O2 . H2 . 0.820 no
O2 . H3 . 0.820 no
O3 . H1 . 0.820 no
O3 . H4 . 0.820 no
O4 . C39 . 1.425(6) yes
O4 . C40 . 1.421(7) yes
O5 . C41 . 1.434(6) yes
O5 . C42 . 1.408(7) yes
O6 . C43 . 1.415(7) yes
O6 . C44 . 1.435(6) yes
O7 . C45 5_555 1.321(10) yes
O7 . C45 . 1.321(10) yes
O8 . C46 . 1.315(6) yes
O8 . C47 . 1.353(6) yes
O9 . C48 . 1.299(6) yes
O9 . C49 . 1.389(6) yes
N1 . N2 . 1.352(6) yes
N1 . C1 . 1.363(6) yes
N2 . C3 . 1.364(6) yes
N3 . C4 . 1.348(6) yes
N3 . C8 . 1.344(7) yes
N4 . N5 . 1.368(7) yes
N4 . C9 . 1.345(7) yes
N5 . C11 . 1.339(7) yes
N6 . N7 . 1.357(5) yes
N6 . C20 . 1.353(6) yes
N7 . C22 . 1.335(6) yes
N8 . C23 . 1.325(7) yes
N8 . C27 . 1.344(6) yes
N9 . N10 . 1.353(6) yes
N9 . C28 . 1.356(6) yes
N10 . C30 . 1.348(7) yes
N41 . N51 . 1.366(7) yes
N41 . C91 . 1.344(7) yes
N51 . C111 . 1.334(7) yes
C1 . C2 . 1.401(8) yes
C1 . C12 . 1.504(8) yes
C2 . C3 . 1.396(7) yes
C2 . H21 . 0.950 no
C3 . C4 . 1.450(8) yes
C4 . C5 . 1.400(8) yes
C5 . C6 . 1.385(10) yes
C5 . H51 . 0.950 no
C6 . C7 . 1.387(9) yes
C6 . H61 . 0.950 no
C7 . C8 . 1.403(7) yes
C7 . H71 . 0.950 no
C8 . C91 . 1.542(10) yes
C8 . C9 . 1.394(11) yes
C9 . C10 . 1.373(7) yes
C10 . C11 . 1.395(7) yes
C10 . H101 . 0.950 no
C11 . C16 . 1.522(6) yes
C12 . C13 . 1.493(8) yes
C12 . C14 . 1.505(9) yes
C12 . C15 . 1.574(11) yes
C13 . H131 . 0.950 no
C13 . H132 . 0.950 no
C13 . H133 . 0.950 no
C14 . H141 . 0.950 no
C14 . H142 . 0.950 no
C14 . H143 . 0.950 no
C15 . H151 . 0.950 no
C15 . H152 . 0.950 no
C15 . H153 . 0.950 no
C16 . C17 . 1.529(7) yes
C16 . C18 . 1.526(7) yes
C16 . C19 . 1.532(7) yes
C17 . H171 . 0.950 no
C17 . H172 . 0.950 no
C17 . H173 . 0.950 no
C18 . H181 . 0.950 no
C18 . H182 . 0.950 no
C18 . H183 . 0.950 no
C19 . H191 . 0.950 no
C19 . H192 . 0.950 no
C19 . H193 . 0.950 no
C20 . C21 . 1.388(7) yes
C20 . C31 . 1.505(7) yes
C21 . C22 . 1.392(7) yes
C21 . H211 . 0.950 no
C22 . C23 . 1.474(7) yes
C23 . C24 . 1.398(7) yes
C24 . C25 . 1.384(9) yes
C24 . H241 . 0.950 no
C25 . C26 . 1.382(9) yes
C25 . H251 . 0.950 no
C26 . C27 . 1.394(7) yes
C26 . H261 . 0.950 no
C27 . C28 . 1.453(8) yes
C28 . C29 . 1.393(8) yes
C29 . C30 . 1.379(9) yes
C29 . H291 . 0.950 no
C30 . C35 . 1.515(9) yes
C31 . C32 . 1.535(7) yes
C31 . C33 . 1.525(8) yes
C31 . C34 . 1.538(7) yes
C32 . H321 . 0.950 no
C32 . H322 . 0.950 no
C32 . H323 . 0.950 no
C33 . H331 . 0.950 no
C33 . H332 . 0.950 no
C33 . H333 . 0.950 no
C34 . H341 . 0.950 no
C34 . H342 . 0.950 no
C34 . H343 . 0.950 no
C35 . C36 . 1.536(10) yes
C35 . C37 . 1.543(10) yes
C35 . C38 . 1.513(11) yes
C36 . H361 . 0.950 no
C36 . H362 . 0.950 no
C36 . H363 . 0.950 no
C37 . H371 . 0.950 no
C37 . H372 . 0.950 no
C37 . H373 . 0.950 no
C38 . H381 . 0.950 no
C38 . H382 . 0.950 no
C38 . H383 . 0.950 no
C39 . C44 . 1.473(8) yes
C39 . H391 . 0.950 no
C39 . H392 . 0.950 no
C40 . C41 . 1.487(8) yes
C40 . H401 . 0.950 no
C40 . H402 . 0.950 no
C41 . H411 . 0.950 no
C41 . H412 . 0.950 no
C42 . C43 2_565 1.514(8) yes
C42 . H421 . 0.950 no
C42 . H422 . 0.950 no
C43 . H431 . 0.950 no
C43 . H432 . 0.950 no
C44 . H441 . 0.950 no
C44 . H442 . 0.950 no
C45 . C46 . 1.439(8) yes
C45 . H451 . 0.950 no
C45 . H452 . 0.950 no
C46 . H461 . 0.950 no
C46 . H462 . 0.950 no
C47 . C48 . 1.447(8) yes
C47 . H471 . 0.950 no
C47 . H472 . 0.950 no
C48 . H481 . 0.950 no
C48 . H482 . 0.950 no
C49 . C50 . 1.511(8) yes
C49 . H491 . 0.950 no
C49 . H492 . 0.950 no
C50 . C50 5_555 1.26(2) yes
C50 . H501 . 0.950 no
C50 . H502 . 0.950 no
C91 . C101 . 1.367(7) yes
C101 . C111 . 1.397(7) yes
C101 . H1011 . 0.950 no
C111 . C161 . 1.521(6) yes
C161 . C171 . 1.531(6) yes
C161 . C181 . 1.525(6) yes
C161 . C191 . 1.527(6) yes
C171 . H1711 . 0.950 no
C171 . H1712 . 0.950 no
C171 . H1713 . 0.950 no
C181 . H1811 . 0.950 no
C181 . H1812 . 0.950 no
C181 . H1813 . 0.950 no
C191 . H1911 . 0.950 no
C191 . H1912 . 0.950 no
C191 . H1913 . 0.950 no

loop_
_geom_torsion_atom_site_label_1
_geom_torsion_atom_site_label_2
_geom_torsion_atom_site_label_3
_geom_torsion_atom_site_label_4
_geom_torsion
_geom_torsion_site_symmetry_1
_geom_torsion_site_symmetry_2
_geom_torsion_site_symmetry_3
_geom_torsion_site_symmetry_4
_geom_torsion_publ_flag
N2 Fe1 O1 Fe2 166.42(15) . . . . no
N3 Fe1 O1 Fe2 -95.8(2) . . . . no
N6 Fe1 O1 Fe2 48.86(15) . . . . no
N41 Fe1 O1 Fe2 -42.6(7) . . . . no
O1 Fe1 N2 N1 -41.4(5) . . . . no
O1 Fe1 N2 C3 144.5(4) . . . . no
N3 Fe1 N2 N1 -180.0(5) . . . . no
N3 Fe1 N2 C3 5.9(4) . . . . no
N6 Fe1 N2 N1 66.8(5) . . . . no
N6 Fe1 N2 C3 -107.4(4) . . . . no
N41 Fe1 N2 N1 -167.0(12) . . . . no
N41 Fe1 N2 C3 18.9(13) . . . . no
O1 Fe1 N3 C4 -116.7(4) . . . . no
O1 Fe1 N3 C8 57.4(5) . . . . no
N2 Fe1 N3 C4 -2.9(4) . . . . no
N2 Fe1 N3 C8 171.2(5) . . . . no
N6 Fe1 N3 C4 103.7(4) . . . . no
N6 Fe1 N3 C8 -82.3(5) . . . . no
N41 Fe1 N3 C4 -174.7(8) . . . . no
N41 Fe1 N3 C8 -0.7(8) . . . . no
O1 Fe1 N6 N7 -32.1(3) . . . . no
O1 Fe1 N6 C20 167.8(6) . . . . no
N2 Fe1 N6 N7 -154.2(3) . . . . no
N2 Fe1 N6 C20 45.7(6) . . . . no
N3 Fe1 N6 N7 123.3(3) . . . . no
N3 Fe1 N6 C20 -36.8(6) . . . . no
N41 Fe1 N6 N7 54.5(6) . . . . no
N41 Fe1 N6 C20 -105.6(8) . . . . no
O1 Fe1 N41 C91 -151(2) . . . . no
N2 Fe1 N41 C91 -18(3) . . . . no
N3 Fe1 N41 C91 -4(2) . . . . no
N6 Fe1 N41 C91 114(2) . . . . no
N7 Fe2 O1 Fe1 -41.47(14) . . . . no
N8 Fe2 O1 Fe1 -86.6(3) . . . . no
N9 Fe2 O1 Fe1 167.02(14) . . . . no
N51 Fe2 O1 Fe1 48.1(5) . . . . no
O1 Fe2 N7 N6 26.1(4) . . . . no
O1 Fe2 N7 C22 -162.5(3) . . . . no
N8 Fe2 N7 N6 -178.3(4) . . . . no
N8 Fe2 N7 C22 -6.8(3) . . . . no
N9 Fe2 N7 N6 161.3(3) . . . . no
N9 Fe2 N7 C22 -27.2(5) . . . . no
N51 Fe2 N7 N6 -70.4(6) . . . . no
N51 Fe2 N7 C22 101.1(5) . . . . no
O1 Fe2 N8 C23 57.0(5) . . . . no
O1 Fe2 N8 C27 -130.7(3) . . . . no
N7 Fe2 N8 C23 8.8(3) . . . . no
N7 Fe2 N8 C27 -178.8(4) . . . . no
N9 Fe2 N8 C23 176.5(4) . . . . no
N9 Fe2 N8 C27 -11.2(3) . . . . no
N51 Fe2 N8 C23 -75.4(5) . . . . no
N51 Fe2 N8 C27 96.9(5) . . . . no
O1 Fe2 N9 N10 -31.5(5) . . . . no
O1 Fe2 N9 C28 155.9(3) . . . . no
N7 Fe2 N9 N10 -158.1(4) . . . . no
N7 Fe2 N9 C28 29.3(5) . . . . no
N8 Fe2 N9 N10 -178.2(4) . . . . no
N8 Fe2 N9 C28 9.2(3) . . . . no
N51 Fe2 N9 N10 79.3(7) . . . . no
N51 Fe2 N9 C28 -93.3(6) . . . . no
O1 Fe2 N51 C111 152(3) . . . . no
N7 Fe2 N51 C111 -123(3) . . . . no
N8 Fe2 N51 C111 -52(3) . . . . no
N9 Fe2 N51 C111 27(3) . . . . no
C40 O4 C39 C44 178.2(5) . . . . no
C39 O4 C40 C41 178.3(5) . . . . no
C42 O5 C41 C40 -180.0(5) . . . . no
C43 O6 C44 C39 179.2(5) . . . . no
C47 O8 C46 C45 172.5(11) . . . . no
C46 O8 C47 C48 174.2(10) . . . . no
C49 O9 C48 C47 174.1(10) . . . . no
C48 O9 C49 C50 174.8(11) . . . . no
N2 N1 C1 C2 -0.4(7) . . . . no
C1 N1 N2 C3 0.3(6) . . . . no
C1 N1 N2 Fe1 -174.2(4) . . . . no
N2 N1 C1 C12 -179.8(5) . . . . no
N1 N2 C3 C4 176.4(4) . . . . no
Fe1 N2 C3 C4 -8.3(6) . . . . no
Fe1 N2 C3 C2 175.2(4) . . . . no
N1 N2 C3 C2 -0.2(6) . . . . no
Fe1 N3 C8 C91 4.7(11) . . . . no
C8 N3 C4 C3 -174.3(5) . . . . no
C8 N3 C4 C5 1.8(8) . . . . no
Fe1 N3 C8 C7 -176.1(5) . . . . no
Fe1 N3 C4 C5 175.7(4) . . . . no
Fe1 N3 C4 C3 -0.4(6) . . . . no
C4 N3 C8 C7 -2.3(9) . . . . no
C4 N3 C8 C91 178.5(10) . . . . no
C20 N6 N7 Fe2 173.3(3) . . . . no
C20 N6 N7 C22 1.0(5) . . . . no
Fe1 N6 N7 C22 -168.1(3) . . . . no
Fe1 N6 C20 C31 -20.6(9) . . . . no
Fe1 N6 N7 Fe2 4.2(4) . . . . no
Fe1 N6 C20 C21 159.1(5) . . . . no
N7 N6 C20 C31 179.9(4) . . . . no
N7 N6 C20 C21 -0.4(5) . . . . no
N6 N7 C22 C23 177.6(4) . . . . no
N6 N7 C22 C21 -1.3(5) . . . . no
Fe2 N7 C22 C23 4.5(5) . . . . no
Fe2 N7 C22 C21 -174.4(3) . . . . no
C27 N8 C23 C24 -1.8(7) . . . . no
Fe2 N8 C27 C26 -169.8(4) . . . . no
C27 N8 C23 C22 178.8(4) . . . . no
Fe2 N8 C23 C22 -9.3(5) . . . . no
C23 N8 C27 C26 2.4(7) . . . . no
C23 N8 C27 C28 -176.7(4) . . . . no
Fe2 N8 C27 C28 11.1(5) . . . . no
Fe2 N8 C23 C24 170.2(4) . . . . no
N10 N9 C28 C27 179.1(4) . . . . no
N10 N9 C28 C29 0.0(5) . . . . no
C28 N9 N10 C30 0.2(5) . . . . no
Fe2 N9 C28 C27 -6.7(5) . . . . no
Fe2 N9 C28 C29 174.3(3) . . . . no
Fe2 N9 N10 C30 -172.8(4) . . . . no
N9 N10 C30 C35 179.0(5) . . . . no
N9 N10 C30 C29 -0.4(6) . . . . no
Fe1 N41 C91 C8 7(3) . . . . no
Fe2 N51 C111 C101 180(2) . . . . no
Fe2 N51 C111 C161 4(3) . . . . no
N1 C1 C12 C14 -51.1(9) . . . . no
C2 C1 C12 C15 -114.2(8) . . . . no
N1 C1 C2 C3 0.2(7) . . . . no
C12 C1 C2 C3 179.6(7) . . . . no
N1 C1 C12 C13 -180.0(7) . . . . no
C2 C1 C12 C14 129.6(8) . . . . no
N1 C1 C12 C15 65.1(8) . . . . no
C2 C1 C12 C13 0.7(11) . . . . no
C1 C2 C3 N2 0.0(7) . . . . no
C1 C2 C3 C4 -175.7(6) . . . . no
C2 C3 C4 C5 5.1(10) . . . . no
N2 C3 C4 N3 5.4(7) . . . . no
N2 C3 C4 C5 -170.3(6) . . . . no
C2 C3 C4 N3 -179.2(6) . . . . no
N3 C4 C5 C6 -0.2(9) . . . . no
C3 C4 C5 C6 175.2(6) . . . . no
C4 C5 C6 C7 -0.9(12) . . . . no
C5 C6 C7 C8 0.4(12) . . . . no
C6 C7 C8 N3 1.2(10) . . . . no
C6 C7 C8 C91 -179.7(11) . . . . no
C7 C8 C91 N41 173.5(14) . . . . no
N3 C8 C91 N41 -7(2) . . . . no
N6 C20 C31 C34 56.5(6) . . . . no
N6 C20 C31 C33 -64.1(6) . . . . no
N6 C20 C21 C22 -0.3(5) . . . . no
C21 C20 C31 C32 -4.1(7) . . . . no
C21 C20 C31 C33 116.4(6) . . . . no
C21 C20 C31 C34 -123.1(6) . . . . no
C31 C20 C21 C22 179.3(5) . . . . no
N6 C20 C31 C32 175.5(4) . . . . no
C20 C21 C22 N7 1.0(6) . . . . no
C20 C21 C22 C23 -177.5(5) . . . . no
N7 C22 C23 N8 3.1(6) . . . . no
C21 C22 C23 C24 2.2(9) . . . . no
C21 C22 C23 N8 -178.4(5) . . . . no
N7 C22 C23 C24 -176.3(5) . . . . no
N8 C23 C24 C25 -0.7(8) . . . . no
C22 C23 C24 C25 178.7(5) . . . . no
C23 C24 C25 C26 2.5(9) . . . . no
C24 C25 C26 C27 -1.9(9) . . . . no
C25 C26 C27 C28 178.4(5) . . . . no
C25 C26 C27 N8 -0.5(8) . . . . no
C26 C27 C28 C29 -3.4(9) . . . . no
N8 C27 C28 C29 175.6(5) . . . . no
C26 C27 C28 N9 177.8(5) . . . . no
N8 C27 C28 N9 -3.2(6) . . . . no
C27 C28 C29 C30 -179.1(5) . . . . no
N9 C28 C29 C30 -0.3(6) . . . . no
C28 C29 C30 C35 -178.9(6) . . . . no
C28 C29 C30 N10 0.5(6) . . . . no
N10 C30 C35 C38 -62.1(8) . . . . no
N10 C30 C35 C37 60.0(8) . . . . no
C29 C30 C35 C38 117.3(8) . . . . no
N10 C30 C35 C36 177.4(6) . . . . no
C29 C30 C35 C37 -120.7(7) . . . . no
C29 C30 C35 C36 -3.3(10) . . . . no
N51 C111 C161 C191 -59.4(15) . . . . no
N51 C111 C161 C171 -179.4(13) . . . . no
C101 C111 C161 C181 -114.3(11) . . . . no
C101 C111 C161 C191 125.8(11) . . . . no
C101 C111 C161 C171 5.8(14) . . . . no
N51 C111 C161 C181 60.6(15) . . . . no
O4 C39 C44 O6 -67.6(6) . . . . no
O4 C40 C41 O5 66.7(6) . . . . no
O7 C45 C46 O8 -12.6(16) . . . . no
O8 C47 C48 O9 44.0(16) . . . . no
